data_4325166
loop_
_publ_author_name
'B. Nisar Ahamed'
'M. Arunachalam'
'Pradyut Ghosh'

_publ_section_title
;
 Mercaptothiazolinyl Functionalized Hexapodal and Tripodal Receptors on
 Benzene Platform: Formation of Silver Ion Assisted Hexanuclear
 Metallocage vs Metal-Organic Polymer
;
_journal_name_full 'Inorganic Chemistry'
_journal_page_first 4772
_journal_page_last 4780
_journal_paper_doi 10.1021/ic102363y
_journal_volume 50
_journal_year 2011
_chemical_formula_sum 'C21 H27 Ag Cl N3 O4 S6'
_chemical_formula_weight 721.14
_chemical_name_systematic
; 
 ? 
;
_space_group_IT_number 14
_symmetry_cell_setting monoclinic
_symmetry_space_group_name_Hall '-P 2ybc'
_symmetry_space_group_name_H-M 'P 1 21/c 1'
_atom_sites_solution_hydrogens geom
_atom_sites_solution_primary direct
_atom_sites_solution_secondary difmap
_audit_creation_method SHELXL-97
_cell_angle_alpha 90.00
_cell_angle_beta 95.743(4)
_cell_angle_gamma 90.00
_cell_formula_units_Z 4
_cell_length_a 16.423(3)
_cell_length_b 9.4511(14)
_cell_length_c 20.270(3)
_cell_measurement_reflns_used 3255
_cell_measurement_temperature 100(2)
_cell_measurement_theta_max 19.37
_cell_measurement_theta_min 2.26
_cell_volume 3130.4(9)
_computing_cell_refinement 'Bruker SMART'
_computing_data_collection 'Bruker SMART'
_computing_data_reduction 'Bruker SAINT'
_computing_molecular_graphics PLATON
_computing_publication_material 'MERCURY 2.3'
_computing_structure_refinement 'SHELXL-97 (Sheldrick, 1997)'
_computing_structure_solution 'SHELXS-97 (Sheldrick, 1990)'
_diffrn_ambient_temperature 100(2)
_diffrn_measured_fraction_theta_full 0.990
_diffrn_measured_fraction_theta_max 0.990
_diffrn_measurement_device_type 'CCD area detector'
_diffrn_measurement_method 'omega scan'
_diffrn_radiation_monochromator graphite
_diffrn_radiation_source 'fine-focus sealed tube'
_diffrn_radiation_type MoK\a
_diffrn_radiation_wavelength 0.71073
_diffrn_reflns_av_R_equivalents 0.0628
_diffrn_reflns_av_sigmaI/netI 0.0439
_diffrn_reflns_limit_h_max 17
_diffrn_reflns_limit_h_min -16
_diffrn_reflns_limit_k_max 10
_diffrn_reflns_limit_k_min -10
_diffrn_reflns_limit_l_max 21
_diffrn_reflns_limit_l_min -21
_diffrn_reflns_number 21936
_diffrn_reflns_theta_full 22.28
_diffrn_reflns_theta_max 22.28
_diffrn_reflns_theta_min 1.25
_exptl_absorpt_coefficient_mu 1.160
_exptl_absorpt_correction_T_max 0.8545
_exptl_absorpt_correction_T_min 0.8184
_exptl_absorpt_correction_type multi-scan
_exptl_absorpt_process_details sadabs
_exptl_crystal_colour Colorless
_exptl_crystal_density_diffrn 1.530
_exptl_crystal_description Block
_exptl_crystal_F_000 1464
_exptl_crystal_size_max 0.18
_exptl_crystal_size_mid 0.16
_exptl_crystal_size_min 0.14
_refine_diff_density_max 2.110
_refine_diff_density_min -1.211
_refine_diff_density_rms 0.106
_refine_ls_extinction_method none
_refine_ls_goodness_of_fit_ref 1.082
_refine_ls_hydrogen_treatment constr
_refine_ls_matrix_type full
_refine_ls_number_parameters 374
_refine_ls_number_reflns 3943
_refine_ls_number_restraints 12
_refine_ls_restrained_S_all 1.088
_refine_ls_R_factor_all 0.0822
_refine_ls_R_factor_gt 0.0622
_refine_ls_shift/su_max 0.000
_refine_ls_shift/su_mean 0.000
_refine_ls_structure_factor_coef Fsqd
_refine_ls_weighting_details 'calc w=1/[\s^2^(Fo^2^)+(0.1065P)^2^+6.8051P] where P=(Fo^2^+2Fc^2^)/3'
_refine_ls_weighting_scheme calc
_refine_ls_wR_factor_gt 0.1721
_refine_ls_wR_factor_ref 0.1858
_reflns_number_gt 2933
_reflns_number_total 3943
_reflns_threshold_expression >2sigma(I)
_cod_data_source_file ic102363y_si_002_4.cif
_cod_data_source_block Complex_3
_cod_original_cell_volume 3130.5(8)
_cod_database_code 4325166

loop_
_symmetry_equiv_pos_as_xyz
'x, y, z'
'-x, y+1/2, -z+1/2'
'-x, -y, -z'
'x, -y-1/2, z-1/2'

loop_
_atom_site_label
_atom_site_type_symbol
_atom_site_fract_x
_atom_site_fract_y
_atom_site_fract_z
_atom_site_U_iso_or_equiv
_atom_site_adp_type
_atom_site_occupancy
_atom_site_symmetry_multiplicity
_atom_site_calc_flag
_atom_site_refinement_flags
_atom_site_disorder_assembly
_atom_site_disorder_group
Cl1A Cl 0.4162(4) 0.2426(13) 0.1142(3) 0.096(3) Uani 0.547(13) 1 d PD A 1
O1A O 0.4217(8) 0.394(2) 0.1370(8) 0.153(10) Uani 0.547(13) 1 d PD A 1
O2A O 0.4365(15) 0.148(2) 0.1736(11) 0.169(11) Uani 0.547(13) 1 d PD A 1
O3A O 0.3362(16) 0.217(3) 0.0854(18) 0.24(2) Uani 0.547(13) 1 d PD A 1
O4A O 0.473(2) 0.213(4) 0.068(2) 0.30(3) Uani 0.547(13) 1 d PD A 1
Cl1B Cl 0.4293(4) 0.1483(9) 0.1087(4) 0.066(3) Uani 0.453(13) 1 d PD A 2
O1B O 0.4221(15) 0.0027(15) 0.1144(15) 0.153(12) Uani 0.453(13) 1 d PD A 2
O2B O 0.4989(9) 0.221(2) 0.1325(14) 0.117(9) Uani 0.453(13) 1 d PD A 2
O3B O 0.3493(9) 0.200(2) 0.1209(12) 0.088(7) Uani 0.453(13) 1 d PD A 2
O4B O 0.4198(16) 0.204(4) 0.0390(9) 0.21(2) Uani 0.453(13) 1 d PD A 2
Ag1 Ag 0.28298(4) 0.51378(8) 0.16586(4) 0.0603(3) Uani 1 1 d . . .
C1 C 0.3807(5) 0.7908(10) 0.2351(5) 0.057(2) Uani 1 1 d . . .
H1B H 0.3854 0.8289 0.1912 0.068 Uiso 1 1 calc R . .
H1A H 0.4294 0.7355 0.2482 0.068 Uiso 1 1 calc R . .
C2 C 0.3744(6) 0.9105(10) 0.2835(5) 0.062(3) Uani 1 1 d . . .
H2B H 0.3534 0.9952 0.2607 0.074 Uiso 1 1 calc R . .
H2A H 0.4274 0.9315 0.3068 0.074 Uiso 1 1 calc R . .
C3 C 0.2688(5) 0.7167(8) 0.2834(4) 0.0376(19) Uani 1 1 d . . .
C4 C 0.1388(5) 0.6897(10) 0.3622(4) 0.049(2) Uani 1 1 d . . .
H4A H 0.1702 0.6669 0.4039 0.059 Uiso 1 1 calc R . .
H4B H 0.1377 0.7918 0.3571 0.059 Uiso 1 1 calc R . .
C5 C 0.0523(5) 0.6329(9) 0.3616(4) 0.040(2) Uani 1 1 d . . .
C6 C 0.0385(5) 0.5071(8) 0.3961(4) 0.039(2) Uani 1 1 d . . .
C7 C -0.0434(5) 0.4630(8) 0.3982(4) 0.042(2) Uani 1 1 d . . .
C8 C -0.1080(5) 0.5382(9) 0.3665(4) 0.044(2) Uani 1 1 d . . .
C9 C -0.0911(5) 0.6623(9) 0.3319(4) 0.043(2) Uani 1 1 d . . .
C10 C -0.0117(5) 0.7092(8) 0.3280(4) 0.0386(19) Uani 1 1 d . . .
C11 C 0.0053(5) 0.8400(9) 0.2878(4) 0.050(2) Uani 1 1 d . . .
H11C H -0.0373 0.8509 0.2521 0.075 Uiso 1 1 calc R . .
H11A H 0.0570 0.8296 0.2701 0.075 Uiso 1 1 calc R . .
H11B H 0.0068 0.9220 0.3159 0.075 Uiso 1 1 calc R . .
C12 C -0.1623(5) 0.7493(9) 0.2995(4) 0.046(2) Uani 1 1 d . . .
H12A H -0.1470 0.8484 0.2990 0.055 Uiso 1 1 calc R . .
H12B H -0.2091 0.7399 0.3248 0.055 Uiso 1 1 calc R . .
C13 C -0.1948(5) 0.4894(9) 0.3693(5) 0.056(2) Uani 1 1 d . . .
H13A H -0.1952 0.3898 0.3784 0.084 Uiso 1 1 calc R . .
H13C H -0.2258 0.5077 0.3275 0.084 Uiso 1 1 calc R . .
H13B H -0.2186 0.5396 0.4038 0.084 Uiso 1 1 calc R . .
C14 C 0.1079(5) 0.4216(10) 0.4282(4) 0.052(2) Uani 1 1 d . . .
H14C H 0.1578 0.4506 0.4113 0.079 Uiso 1 1 calc R . .
H14A H 0.0983 0.3232 0.4186 0.079 Uiso 1 1 calc R . .
H14B H 0.1122 0.4361 0.4753 0.079 Uiso 1 1 calc R . .
C15 C 0.2846(5) 0.2698(9) 0.3025(4) 0.047(2) Uani 1 1 d . . .
C16 C 0.4242(7) 0.3145(16) 0.3590(7) 0.109(5) Uani 1 1 d . . .
H16A H 0.4485 0.3752 0.3943 0.131 Uiso 1 1 calc R . .
H16B H 0.4639 0.2430 0.3498 0.131 Uiso 1 1 calc R . .
C17 C 0.3990(6) 0.3987(11) 0.2985(6) 0.072(3) Uani 1 1 d . . .
H17C H 0.3946 0.4976 0.3106 0.086 Uiso 1 1 calc R . .
H17B H 0.4407 0.3911 0.2680 0.086 Uiso 1 1 calc R . .
C18 C -0.2130(8) -0.1106(11) 0.4766(5) 0.080(3) Uani 1 1 d . . .
C19 C -0.1782(8) -0.0396(11) 0.5395(5) 0.086(4) Uani 1 1 d . . .
H19B H -0.1649 -0.1094 0.5740 0.104 Uiso 1 1 calc R . .
H19A H -0.2175 0.0265 0.5546 0.104 Uiso 1 1 calc R . .
C20 C -0.1294(6) 0.0664(10) 0.4407(4) 0.058(3) Uani 1 1 d . . .
C21 C -0.0619(6) 0.3360(8) 0.4399(4) 0.050(2) Uani 1 1 d . . .
H21A H -0.1088 0.3564 0.4639 0.060 Uiso 1 1 calc R . .
H21B H -0.0154 0.3167 0.4721 0.060 Uiso 1 1 calc R . .
N1 N 0.3084(4) 0.6997(7) 0.2333(3) 0.0454(17) Uani 1 1 d . . .
N2 N 0.3202(4) 0.3505(7) 0.2653(4) 0.0480(18) Uani 1 1 d . . .
S1 S 0.30438(15) 0.8484(3) 0.34026(12) 0.0614(7) Uani 1 1 d . . .
S2 S 0.18537(13) 0.6090(2) 0.29403(11) 0.0470(6) Uani 1 1 d . . .
S3 S -0.18901(13) 0.6887(3) 0.21585(11) 0.0563(6) Uani 1 1 d . . .
S4 S 0.33219(16) 0.2330(3) 0.38257(14) 0.0699(8) Uani 1 1 d . . .
S5 S -0.0909(2) 0.0485(4) 0.52179(13) 0.0798(9) Uani 1 1 d . . .
S6 S -0.08365(15) 0.1792(2) 0.38656(11) 0.0540(6) Uani 1 1 d . . .
N3A N -0.1666(8) -0.0654(14) 0.4186(4) 0.019(4) Uiso 0.56(3) 1 d P . .
N3B N -0.1975(8) -0.0114(14) 0.4206(5) 0.005(5) Uiso 0.44(3) 1 d P . .

loop_
_atom_site_aniso_label
_atom_site_aniso_U_11
_atom_site_aniso_U_22
_atom_site_aniso_U_33
_atom_site_aniso_U_23
_atom_site_aniso_U_13
_atom_site_aniso_U_12
Cl1A 0.074(6) 0.128(8) 0.090(5) -0.036(5) 0.020(3) -0.005(5)
O1A 0.043(9) 0.33(3) 0.093(12) -0.078(16) 0.026(8) -0.025(13)
O2A 0.15(2) 0.127(19) 0.22(3) 0.018(19) -0.02(2) 0.031(16)
O3A 0.24(4) 0.13(2) 0.30(5) 0.05(2) -0.18(3) -0.02(2)
O4A 0.25(5) 0.28(4) 0.42(7) -0.16(5) 0.27(5) -0.14(4)
Cl1B 0.047(4) 0.063(5) 0.092(5) -0.002(4) 0.023(3) -0.001(3)
O1B 0.15(2) 0.052(13) 0.25(3) 0.046(14) -0.06(2) 0.016(12)
O2B 0.026(10) 0.136(19) 0.18(2) 0.011(18) -0.033(13) -0.004(11)
O3B 0.009(8) 0.116(17) 0.14(2) -0.018(14) 0.030(10) 0.001(9)
O4B 0.10(2) 0.47(7) 0.064(14) -0.02(2) 0.049(14) -0.05(3)
Ag1 0.0420(5) 0.0732(6) 0.0655(5) -0.0236(4) 0.0047(3) -0.0072(3)
C1 0.045(5) 0.063(6) 0.064(6) 0.003(5) 0.008(4) -0.015(5)
C2 0.047(6) 0.057(6) 0.083(7) 0.005(5) 0.006(5) -0.015(5)
C3 0.037(5) 0.035(4) 0.039(5) -0.003(4) -0.004(4) 0.001(4)
C4 0.039(5) 0.069(6) 0.039(5) -0.022(4) 0.002(4) 0.008(4)
C5 0.032(4) 0.054(5) 0.035(4) -0.009(4) 0.006(4) 0.002(4)
C6 0.038(5) 0.055(5) 0.026(4) -0.001(4) 0.003(3) 0.011(4)
C7 0.050(5) 0.049(5) 0.026(4) 0.001(4) 0.006(4) 0.009(4)
C8 0.041(5) 0.047(5) 0.043(5) 0.000(4) 0.006(4) 0.007(4)
C9 0.034(5) 0.049(5) 0.045(5) -0.001(4) 0.004(4) 0.007(4)
C10 0.043(5) 0.042(5) 0.031(4) 0.000(4) 0.005(4) 0.011(4)
C11 0.040(5) 0.052(5) 0.060(6) 0.009(4) 0.013(4) -0.001(4)
C12 0.040(5) 0.047(5) 0.050(5) 0.006(4) 0.003(4) 0.000(4)
C13 0.037(5) 0.055(6) 0.075(6) 0.018(5) 0.005(4) 0.011(4)
C14 0.046(5) 0.073(6) 0.037(5) 0.010(4) 0.001(4) 0.019(5)
C15 0.037(5) 0.045(5) 0.057(5) -0.012(4) -0.005(4) 0.005(4)
C16 0.070(8) 0.134(12) 0.116(10) 0.015(9) -0.024(8) -0.035(8)
C17 0.038(6) 0.062(6) 0.109(9) 0.000(6) -0.026(5) 0.004(5)
C18 0.116(10) 0.053(6) 0.071(7) 0.003(5) 0.011(6) -0.007(6)
C19 0.154(12) 0.055(6) 0.057(7) 0.026(5) 0.048(7) 0.041(7)
C20 0.090(8) 0.055(6) 0.033(5) 0.023(4) 0.027(5) 0.041(5)
C21 0.061(6) 0.049(5) 0.040(5) 0.001(4) 0.006(4) 0.012(4)
N1 0.034(4) 0.054(4) 0.047(4) 0.003(3) 0.000(3) -0.008(3)
N2 0.031(4) 0.045(4) 0.066(5) -0.007(4) -0.010(3) -0.001(3)
S1 0.0638(16) 0.0545(15) 0.0668(16) -0.0155(12) 0.0114(13) -0.0163(12)
S2 0.0389(12) 0.0488(13) 0.0560(14) -0.0124(10) 0.0172(10) -0.0024(10)
S3 0.0399(13) 0.0716(16) 0.0560(14) 0.0079(12) -0.0022(10) 0.0160(11)
S4 0.0569(16) 0.0678(17) 0.0793(18) 0.0017(14) -0.0216(13) -0.0098(13)
S5 0.091(2) 0.100(2) 0.0468(15) -0.0029(14) 0.0016(14) 0.0056(17)
S6 0.0671(16) 0.0577(14) 0.0386(12) 0.0056(10) 0.0129(11) 0.0091(12)

loop_
_atom_type_symbol
_atom_type_description
_atom_type_scat_dispersion_real
_atom_type_scat_dispersion_imag
_atom_type_scat_source
C C 0.0033 0.0016 'International Tables Vol C Tables 4.2.6.8 and 6.1.1.4'
H H 0.0000 0.0000 'International Tables Vol C Tables 4.2.6.8 and 6.1.1.4'
N N 0.0061 0.0033 'International Tables Vol C Tables 4.2.6.8 and 6.1.1.4'
O O 0.0106 0.0060 'International Tables Vol C Tables 4.2.6.8 and 6.1.1.4'
S S 0.1246 0.1234 'International Tables Vol C Tables 4.2.6.8 and 6.1.1.4'
Cl Cl 0.1484 0.1585 'International Tables Vol C Tables 4.2.6.8 and 6.1.1.4'
Ag Ag -0.8971 1.1015 'International Tables Vol C Tables 4.2.6.8 and 6.1.1.4'

loop_
_geom_angle_atom_site_label_1
_geom_angle_atom_site_label_2
_geom_angle_atom_site_label_3
_geom_angle
_geom_angle_site_symmetry_1
_geom_angle_site_symmetry_3
O3A Cl1A O4A 110(3) . .
O3A Cl1A O1A 108.5(16) . .
O4A Cl1A O1A 111.4(14) . .
O3A Cl1A O2A 110.6(16) . .
O4A Cl1A O2A 107.4(19) . .
O1A Cl1A O2A 108.6(13) . .
O2B Cl1B O1B 122.7(15) . .
O2B Cl1B O3B 120.5(15) . .
O1B Cl1B O3B 103.4(13) . .
O2B Cl1B O4B 99.2(14) . .
O1B Cl1B O4B 115.1(17) . .
O3B Cl1B O4B 91.9(15) . .
N3B Ag1 N1 130.7(3) 2 .
N3B Ag1 N3A 14.8(3) 2 2
N1 Ag1 N3A 136.2(3) . 2
N3B Ag1 N2 131.3(4) 2 .
N1 Ag1 N2 88.7(2) . .
N3A Ag1 N2 117.1(3) 2 .
N1 C1 C2 110.4(7) . .
N1 C1 H1B 109.6 . .
C2 C1 H1B 109.6 . .
N1 C1 H1A 109.6 . .
C2 C1 H1A 109.6 . .
H1B C1 H1A 108.1 . .
C1 C2 S1 105.1(6) . .
C1 C2 H2B 110.7 . .
S1 C2 H2B 110.7 . .
C1 C2 H2A 110.7 . .
S1 C2 H2A 110.7 . .
H2B C2 H2A 108.8 . .
N1 C3 S2 119.9(6) . .
N1 C3 S1 116.8(6) . .
S2 C3 S1 123.3(5) . .
C5 C4 S2 108.1(5) . .
C5 C4 H4A 110.1 . .
S2 C4 H4A 110.1 . .
C5 C4 H4B 110.1 . .
S2 C4 H4B 110.1 . .
H4A C4 H4B 108.4 . .
C10 C5 C6 121.9(7) . .
C10 C5 C4 118.6(7) . .
C6 C5 C4 119.5(7) . .
C5 C6 C7 117.7(7) . .
C5 C6 C14 121.3(7) . .
C7 C6 C14 121.0(7) . .
C8 C7 C6 121.6(7) . .
C8 C7 C21 118.6(8) . .
C6 C7 C21 119.7(7) . .
C7 C8 C9 118.6(7) . .
C7 C8 C13 120.8(7) . .
C9 C8 C13 120.6(7) . .
C10 C9 C8 121.9(7) . .
C10 C9 C12 119.2(7) . .
C8 C9 C12 118.9(7) . .
C9 C10 C5 118.2(7) . .
C9 C10 C11 120.9(7) . .
C5 C10 C11 120.9(7) . .
C10 C11 H11C 109.5 . .
C10 C11 H11A 109.5 . .
H11C C11 H11A 109.5 . .
C10 C11 H11B 109.5 . .
H11C C11 H11B 109.5 . .
H11A C11 H11B 109.5 . .
C9 C12 S3 109.8(6) . .
C9 C12 H12A 109.7 . .
S3 C12 H12A 109.7 . .
C9 C12 H12B 109.7 . .
S3 C12 H12B 109.7 . .
H12A C12 H12B 108.2 . .
C8 C13 H13A 109.5 . .
C8 C13 H13C 109.5 . .
H13A C13 H13C 109.5 . .
C8 C13 H13B 109.5 . .
H13A C13 H13B 109.5 . .
H13C C13 H13B 109.5 . .
C6 C14 H14C 109.5 . .
C6 C14 H14A 109.5 . .
H14C C14 H14A 109.5 . .
C6 C14 H14B 109.5 . .
H14C C14 H14B 109.5 . .
H14A C14 H14B 109.5 . .
N2 C15 S3 126.7(7) . 2_545
N2 C15 S4 118.8(6) . .
S3 C15 S4 114.5(6) 2_545 .
C17 C16 S4 106.0(8) . .
C17 C16 H16A 110.5 . .
S4 C16 H16A 110.5 . .
C17 C16 H16B 110.5 . .
S4 C16 H16B 110.5 . .
H16A C16 H16B 108.7 . .
N2 C17 C16 111.8(9) . .
N2 C17 H17C 109.3 . .
C16 C17 H17C 109.3 . .
N2 C17 H17B 109.3 . .
C16 C17 H17B 109.3 . .
H17C C17 H17B 107.9 . .
C19 C18 N3B 106.4(8) . .
C19 C18 N3A 110.7(9) . .
N3B C18 N3A 27.6(5) . .
C18 C19 S5 107.0(7) . .
C18 C19 H19B 110.3 . .
S5 C19 H19B 110.3 . .
C18 C19 H19A 110.3 . .
S5 C19 H19A 110.3 . .
H19B C19 H19A 108.6 . .
N3B C20 N3A 29.7(5) . .
N3B C20 S5 116.5(7) . .
N3A C20 S5 108.5(6) . .
N3B C20 S6 122.0(7) . .
N3A C20 S6 121.8(6) . .
S5 C20 S6 121.5(7) . .
C7 C21 S6 110.2(5) . .
C7 C21 H21A 109.6 . .
S6 C21 H21A 109.6 . .
C7 C21 H21B 109.6 . .
S6 C21 H21B 109.6 . .
H21A C21 H21B 108.1 . .
C3 N1 C1 112.6(7) . .
C3 N1 Ag1 120.6(5) . .
C1 N1 Ag1 125.3(5) . .
C15 N2 C17 110.7(8) . .
C15 N2 Ag1 138.4(5) . .
C17 N2 Ag1 107.7(6) . .
C3 S1 C2 90.2(4) . .
C3 S2 C4 104.2(4) . .
C15 S3 C12 100.9(4) 2 .
C15 S4 C16 88.8(5) . .
C20 S5 C19 90.8(5) . .
C20 S6 C21 101.0(4) . .
N3B N3A C20 69.5(13) . .
N3B N3A C18 75.4(13) . .
C20 N3A C18 103.4(8) . .
N3B N3A Ag1 49.3(11) . 2_545
C20 N3A Ag1 102.8(8) . 2_545
C18 N3A Ag1 101.7(8) . 2_545
N3A N3B C20 80.8(14) . .
N3A N3B C18 77.1(13) . .
C20 N3B C18 107.7(9) . .
N3A N3B Ag1 115.9(13) . 2_545
C20 N3B Ag1 129.2(7) . 2_545
C18 N3B Ag1 122.4(8) . 2_545

loop_
_geom_bond_atom_site_label_1
_geom_bond_atom_site_label_2
_geom_bond_distance
_geom_bond_site_symmetry_2
Cl1A O3A 1.404(17) .
Cl1A O4A 1.416(16) .
Cl1A O1A 1.507(17) .
Cl1A O2A 1.509(16) .
Cl1B O2B 1.378(14) .
Cl1B O1B 1.387(14) .
Cl1B O3B 1.446(13) .
Cl1B O4B 1.499(16) .
Ag1 N3B 2.147(12) 2
Ag1 N1 2.239(7) .
Ag1 N3A 2.547(13) 2
Ag1 N2 2.563(8) .
C1 N1 1.464(10) .
C1 C2 1.508(13) .
C1 H1B 0.9700 .
C1 H1A 0.9700 .
C2 S1 1.805(9) .
C2 H2B 0.9700 .
C2 H2A 0.9700 .
C3 N1 1.270(10) .
C3 S2 1.737(8) .
C3 S1 1.756(8) .
C4 C5 1.519(11) .
C4 S2 1.813(7) .
C4 H4A 0.9700 .
C4 H4B 0.9700 .
C5 C10 1.394(11) .
C5 C6 1.408(11) .
C6 C7 1.412(12) .
C6 C14 1.492(11) .
C7 C8 1.382(11) .
C7 C21 1.517(11) .
C8 C9 1.409(11) .
C8 C13 1.504(12) .
C9 C10 1.388(11) .
C9 C12 1.523(11) .
C10 C11 1.521(11) .
C11 H11C 0.9600 .
C11 H11A 0.9600 .
C11 H11B 0.9600 .
C12 S3 1.802(8) .
C12 H12A 0.9700 .
C12 H12B 0.9700 .
C13 H13A 0.9600 .
C13 H13C 0.9600 .
C13 H13B 0.9600 .
C14 H14C 0.9600 .
C14 H14A 0.9600 .
C14 H14B 0.9600 .
C15 N2 1.258(11) .
C15 S3 1.752(9) 2_545
C15 S4 1.764(9) .
C16 C17 1.486(16) .
C16 S4 1.803(12) .
C16 H16A 0.9700 .
C16 H16B 0.9700 .
C17 N2 1.471(11) .
C17 H17C 0.9700 .
C17 H17B 0.9700 .
C18 C19 1.503(16) .
C18 N3B 1.512(15) .
C18 N3A 1.523(14) .
C19 S5 1.726(13) .
C19 H19B 0.9700 .
C19 H19A 0.9700 .
C20 N3B 1.366(14) .
C20 N3A 1.440(15) .
C20 S5 1.709(9) .
C20 S6 1.752(9) .
C21 S6 1.849(8) .
C21 H21A 0.9700 .
C21 H21B 0.9700 .
S3 C15 1.752(9) 2
N3A N3B 0.723(11) .
N3A Ag1 2.547(13) 2_545
N3B Ag1 2.147(12) 2_545
